data_4038207
loop_
_publ_author_name
'Helberg, Julian'
'Amp\&sler, Torsten'
'Zipse, Hendrik'

_publ_section_title
;
 Pyridinyl Amide Ion Pairs as Lewis Base Organocatalysts.
;
_journal_name_full 'The Journal of organic chemistry'
_journal_paper_doi 10.1021/acs.joc.0c00114
_journal_year 2020
_chemical_formula_moiety 'C25 H22 P, C12 H11 N2 O2 S'
_chemical_formula_sum 'C37 H33 N2 O2 P S'
_chemical_formula_weight 600.68
_chemical_name_common 401c
_space_group_crystal_system monoclinic
_space_group_IT_number 14
_space_group_name_Hall '-P 2ybc'
_space_group_name_H-M_alt 'P 1 21/c 1'
_atom_sites_solution_hydrogens geom
_audit_block_code C12H11N2O2S_C25H22P_wq021_zipse
_audit_creation_method 'APEX3 v2016.9-0'
_audit_update_record 19-Jun-18
_cell_angle_alpha 90
_cell_angle_beta 109.349(4)
_cell_angle_gamma 90
_cell_formula_units_Z 4
_cell_length_a 13.7440(17)
_cell_length_b 20.825(3)
_cell_length_c 11.4009(18)
_cell_measurement_reflns_used 9911
_cell_measurement_temperature 296.(2)
_cell_measurement_theta_max 26.3384
_cell_measurement_theta_min 2.7225
_cell_volume 3078.8(8)
_computing_cell_refinement 'SAINT V8.37A (Bruker AXS Inc., 2015)'
_computing_data_collection 'APEX3 v2016.5-0, Bruker AXS (2016)'
_computing_data_reduction 'SAINT V8.37A (Bruker AXS Inc., 2015)'
_computing_molecular_graphics 'shelXle (C.B. Huebschle, rev 807)'
_computing_structure_refinement 'SHELXL-2014/7 (Sheldrick, 2014)'
_computing_structure_solution 'XT, VERSION 2014/5'
_diffrn_ambient_temperature 296.(2)
_diffrn_detector_area_resol_mean 7.3910
_diffrn_measured_fraction_theta_full 0.997
_diffrn_measured_fraction_theta_max 0.998
_diffrn_measurement_device 'fixed-chi three-circle diffractometer'
_diffrn_measurement_device_type 'Bruker D8Quest'
_diffrn_measurement_method 'mix of phi and omega scans'
_diffrn_radiation_monochromator 'focusing mirrors'
_diffrn_radiation_type MoK\a
_diffrn_radiation_wavelength 0.71073
_diffrn_reflns_av_R_equivalents 0.0812
_diffrn_reflns_av_unetI/netI 0.0397
_diffrn_reflns_Laue_measured_fraction_full 0.997
_diffrn_reflns_Laue_measured_fraction_max 0.998
_diffrn_reflns_limit_h_max 17
_diffrn_reflns_limit_h_min -16
_diffrn_reflns_limit_k_max 26
_diffrn_reflns_limit_k_min -26
_diffrn_reflns_limit_l_max 14
_diffrn_reflns_limit_l_min -14
_diffrn_reflns_number 58691
_diffrn_reflns_point_group_measured_fraction_full 0.997
_diffrn_reflns_point_group_measured_fraction_max 0.998
_diffrn_reflns_theta_full 25.242
_diffrn_reflns_theta_max 26.372
_diffrn_reflns_theta_min 3.142
_diffrn_source 'micro focus source'
_diffrn_source_current 1
_diffrn_source_power 50
_diffrn_source_type 'Bruker I\mS'
_diffrn_source_voltage 50
_exptl_absorpt_coefficient_mu 0.194
_exptl_absorpt_correction_T_max 0.99
_exptl_absorpt_correction_T_min 0.94
_exptl_absorpt_correction_type multi-scan
_exptl_absorpt_process_details
;
SADABS-2016/2 - Bruker AXS area detector scaling and absorption correction
;
_exptl_crystal_colour colourless
_exptl_crystal_density_diffrn 1.296
_exptl_crystal_density_method 'not measured'
_exptl_crystal_description block
_exptl_crystal_F_000 1264
_exptl_crystal_size_max 0.060
_exptl_crystal_size_mid 0.050
_exptl_crystal_size_min 0.040
_refine_diff_density_max 0.314
_refine_diff_density_min -0.316
_refine_diff_density_rms 0.048
_refine_ls_extinction_method none
_refine_ls_goodness_of_fit_ref 1.080
_refine_ls_hydrogen_treatment constr
_refine_ls_matrix_type full
_refine_ls_number_parameters 389
_refine_ls_number_reflns 6275
_refine_ls_number_restraints 3
_refine_ls_restrained_S_all 1.080
_refine_ls_R_factor_all 0.0817
_refine_ls_R_factor_gt 0.0628
_refine_ls_shift/su_max 0.000
_refine_ls_shift/su_mean 0.000
_refine_ls_structure_factor_coef Fsqd
_refine_ls_weighting_details 'w=1/[\s^2^(Fo^2^)+(0.0525P)^2^+2.6093P] where P=(Fo^2^+2Fc^2^)/3'
_refine_ls_weighting_scheme calc
_refine_ls_wR_factor_gt 0.1354
_refine_ls_wR_factor_ref 0.1453
_reflns_Friedel_coverage 0.000
_reflns_number_gt 5029
_reflns_number_total 6275
_reflns_threshold_expression 'I > 2\s(I)'
_cod_data_source_file jo0c00114_si_002.cif
_cod_data_source_block wq021
_cod_depositor_comments
;
The following automatic conversions were performed:

data item '_exptl_absorpt_correction_type' value 'Multi-Scan' was
changed to 'multi-scan' in accordance with the
/home/data/users/saulius/crontab/automatic-downloads/rss-feeds/ACS/lib/dictionaries/cif_core.dic
dictionary named 'cif_core.dic' version 2.4.2 last updated on
2011-04-26.

Automatic conversion script
Id: cif_fix_values 7556 2019-12-06 15:28:31Z antanas 
;
_cod_database_code 4038207
_shelx_estimated_absorpt_t_min 0.988
_shelx_estimated_absorpt_t_max 0.992
_shelx_space_group_comment
;
The symmetry employed for this shelxl refinement is uniquely defined
by the following loop, which should always be used as a source of
symmetry information in preference to the above space-group names.
They are only intended as comments.
;

loop_
_space_group_symop_operation_xyz
'x, y, z'
'-x, y+1/2, -z+1/2'
'-x, -y, -z'
'x, -y-1/2, z-1/2'

loop_
_atom_site_label
_atom_site_type_symbol
_atom_site_fract_x
_atom_site_fract_y
_atom_site_fract_z
_atom_site_U_iso_or_equiv
_atom_site_adp_type
_atom_site_occupancy
_atom_site_site_symmetry_order
_atom_site_calc_flag
_atom_site_refinement_flags_posn
_atom_site_refinement_flags_adp
_atom_site_refinement_flags_occupancy
_atom_site_disorder_assembly
_atom_site_disorder_group
S1 S 0.27636(5) 0.40008(3) 0.57434(7) 0.04077(19) Uani 1 1 d . . . . .
P1 P 0.61640(5) 0.36725(3) 0.43088(6) 0.03018(16) Uani 1 1 d . . . . .
O1 O 0.37198(15) 0.41802(10) 0.5567(2) 0.0541(5) Uani 1 1 d . . . . .
O2 O 0.26434(18) 0.42555(11) 0.6865(2) 0.0616(6) Uani 1 1 d . . . . .
N1 N 0.26413(18) 0.32590(11) 0.5532(2) 0.0471(6) Uani 1 1 d . . . . .
N2 N 0.0033(3) 0.22014(18) 0.5603(3) 0.0803(10) Uani 1 1 d . . . . .
C1 C 0.1772(2) 0.29457(13) 0.5601(3) 0.0443(7) Uani 1 1 d . . . . .
C2 C 0.1186(3) 0.3101(2) 0.6351(3) 0.0697(10) Uani 1 1 d . . . . .
H2 H 0.1356 0.3456 0.6874 0.084 Uiso 1 1 calc R U . . .
C3 C 0.0341(3) 0.2717(2) 0.6311(4) 0.0852(13) Uani 1 1 d . . . . .
H3 H -0.0036 0.2833 0.6822 0.102 Uiso 1 1 calc R U . . .
C4 C 0.0592(3) 0.20739(18) 0.4887(4) 0.0780(12) Uani 1 1 d . . . . .
H4 H 0.0393 0.1722 0.4359 0.094 Uiso 1 1 calc R U . . .
C5 C 0.1433(3) 0.24094(16) 0.4849(4) 0.0653(10) Uani 1 1 d . . . . .
H5 H 0.1782 0.2279 0.4317 0.078 Uiso 1 1 calc R U . . .
C6 C 0.1765(2) 0.43532(12) 0.4484(3) 0.0383(6) Uani 1 1 d . . . . .
C7 C 0.1508(2) 0.40884(14) 0.3305(3) 0.0477(7) Uani 1 1 d . . . . .
H7 H 0.1851 0.3725 0.3174 0.057 Uiso 1 1 calc R U . . .
C8 C 0.0744(2) 0.43633(16) 0.2330(3) 0.0561(8) Uani 1 1 d . . . . .
H8 H 0.0572 0.4182 0.1541 0.067 Uiso 1 1 calc R U . . .
C9 C 0.0230(2) 0.49069(16) 0.2510(3) 0.0565(8) Uani 1 1 d . . . . .
C10 C 0.0484(2) 0.51608(16) 0.3683(3) 0.0574(8) Uani 1 1 d . . . . .
H10 H 0.0137 0.5523 0.3814 0.069 Uiso 1 1 calc R U . . .
C11 C 0.1246(2) 0.48885(14) 0.4676(3) 0.0493(7) Uani 1 1 d . . . . .
H11 H 0.1407 0.5065 0.5467 0.059 Uiso 1 1 calc R U . . .
C12 C -0.0619(3) 0.5198(2) 0.1429(4) 0.0942(14) Uani 1 1 d . . . . .
H12A H -0.0722 0.5637 0.1614 0.141 Uiso 1 1 calc R U . . .
H12B H -0.1246 0.4962 0.1294 0.141 Uiso 1 1 calc R U . . .
H12C H -0.0426 0.5180 0.0694 0.141 Uiso 1 1 calc R U . . .
C13 C 0.5276(2) 0.43425(12) 0.3946(2) 0.0370(6) Uani 1 1 d . . . . .
H13A H 0.4845 0.4311 0.4466 0.044 Uiso 1 1 calc R U . . .
H13B H 0.5675 0.4735 0.4176 0.044 Uiso 1 1 calc R U . . .
C14 C 0.45832(19) 0.44059(13) 0.2617(3) 0.0383(6) Uani 1 1 d . . . . .
C15 C 0.4758(2) 0.48952(17) 0.1889(3) 0.0542(8) Uani 1 1 d . . . . .
H15 H 0.5309 0.5174 0.2229 0.065 Uiso 1 1 calc R U . . .
C16 C 0.4140(3) 0.4979(2) 0.0680(3) 0.0762(12) Uani 1 1 d . . . . .
H16 H 0.4266 0.5316 0.0215 0.091 Uiso 1 1 calc R U . . .
C17 C 0.3347(3) 0.4571(3) 0.0163(4) 0.0881(11) Uani 1 1 d . U . . .
H17 H 0.2942 0.4621 -0.0666 0.106 Uiso 1 1 calc R U . . .
C18 C 0.3137(3) 0.4086(2) 0.0852(4) 0.0819(10) Uani 1 1 d . U . . .
H18 H 0.2584 0.3812 0.0493 0.098 Uiso 1 1 calc R U . . .
C19 C 0.3754(2) 0.39979(16) 0.2106(4) 0.0623(7) Uani 1 1 d . U . . .
H19 H 0.3607 0.3672 0.2580 0.075 Uiso 1 1 calc R U . . .
C20 C 0.54768(18) 0.29267(12) 0.4064(2) 0.0333(5) Uani 1 1 d . . . . .
C21 C 0.4760(2) 0.28289(14) 0.4673(3) 0.0482(7) Uani 1 1 d . . . . .
H21 H 0.4633 0.3151 0.5169 0.058 Uiso 1 1 calc R U . . .
C22 C 0.4242(2) 0.22513(15) 0.4534(3) 0.0575(8) Uani 1 1 d . . . . .
H22 H 0.3769 0.2182 0.4946 0.069 Uiso 1 1 calc R U . . .
C23 C 0.4419(3) 0.17771(15) 0.3790(3) 0.0573(8) Uani 1 1 d . . . . .
H23 H 0.4057 0.1392 0.3689 0.069 Uiso 1 1 calc R U . . .
C24 C 0.5127(3) 0.18702(14) 0.3198(3) 0.0574(8) Uani 1 1 d . . . . .
H24 H 0.5248 0.1547 0.2701 0.069 Uiso 1 1 calc R U . . .
C25 C 0.5662(2) 0.24431(13) 0.3334(3) 0.0446(7) Uani 1 1 d . . . . .
H25 H 0.6146 0.2503 0.2935 0.053 Uiso 1 1 calc R U . . .
C26 C 0.69085(19) 0.37292(12) 0.5932(2) 0.0327(5) Uani 1 1 d . . . . .
C27 C 0.7014(2) 0.43028(14) 0.6577(3) 0.0409(6) Uani 1 1 d . . . . .
H27 H 0.6690 0.4672 0.6174 0.049 Uiso 1 1 calc R U . . .
C28 C 0.7603(2) 0.43237(16) 0.7823(3) 0.0511(8) Uani 1 1 d . . . . .
H28 H 0.7671 0.4707 0.8260 0.061 Uiso 1 1 calc R U . . .
C29 C 0.8086(2) 0.37807(17) 0.8416(3) 0.0530(8) Uani 1 1 d . . . . .
H29 H 0.8480 0.3799 0.9254 0.064 Uiso 1 1 calc R U . . .
C30 C 0.7994(2) 0.32103(16) 0.7785(3) 0.0554(8) Uani 1 1 d . . . . .
H30 H 0.8329 0.2845 0.8191 0.067 Uiso 1 1 calc R U . . .
C31 C 0.7401(2) 0.31821(14) 0.6546(3) 0.0460(7) Uani 1 1 d . . . . .
H31 H 0.7330 0.2795 0.6119 0.055 Uiso 1 1 calc R U . . .
C32 C 0.70118(19) 0.36697(11) 0.3398(2) 0.0334(5) Uani 1 1 d . . . . .
C33 C 0.6613(2) 0.36728(14) 0.2107(3) 0.0437(6) Uani 1 1 d . . . . .
H33 H 0.5906 0.3710 0.1707 0.052 Uiso 1 1 calc R U . . .
C34 C 0.7270(2) 0.36212(15) 0.1418(3) 0.0497(7) Uani 1 1 d . . . . .
H34 H 0.7004 0.3625 0.0554 0.060 Uiso 1 1 calc R U . . .
C35 C 0.8322(2) 0.35645(15) 0.2014(3) 0.0513(8) Uani 1 1 d . . . . .
H35 H 0.8761 0.3529 0.1547 0.062 Uiso 1 1 calc R U . . .
C36 C 0.8723(2) 0.35604(15) 0.3285(3) 0.0522(8) Uani 1 1 d . . . . .
H36 H 0.9430 0.3522 0.3680 0.063 Uiso 1 1 calc R U . . .
C37 C 0.8070(2) 0.36142(13) 0.3984(3) 0.0419(6) Uani 1 1 d . . . . .
H37 H 0.8341 0.3613 0.4848 0.050 Uiso 1 1 calc R U . . .

loop_
_atom_site_aniso_label
_atom_site_aniso_U_11
_atom_site_aniso_U_22
_atom_site_aniso_U_33
_atom_site_aniso_U_23
_atom_site_aniso_U_13
_atom_site_aniso_U_12
S1 0.0387(4) 0.0366(4) 0.0461(4) -0.0023(3) 0.0129(3) -0.0026(3)
P1 0.0345(3) 0.0255(3) 0.0334(3) -0.0019(3) 0.0153(3) -0.0016(3)
O1 0.0431(11) 0.0468(12) 0.0721(15) -0.0050(11) 0.0190(10) -0.0074(9)
O2 0.0747(15) 0.0596(14) 0.0490(13) -0.0090(11) 0.0183(11) 0.0070(12)
N1 0.0415(13) 0.0378(13) 0.0617(16) -0.0009(11) 0.0168(12) 0.0007(10)
N2 0.066(2) 0.086(2) 0.086(2) 0.015(2) 0.0218(18) -0.0260(18)
C1 0.0393(14) 0.0371(15) 0.0543(17) 0.0141(13) 0.0124(13) 0.0030(12)
C2 0.069(2) 0.082(3) 0.062(2) -0.0100(19) 0.0278(19) -0.017(2)
C3 0.072(3) 0.126(4) 0.068(3) -0.002(3) 0.037(2) -0.024(3)
C4 0.061(2) 0.054(2) 0.112(3) -0.002(2) 0.020(2) -0.0102(18)
C5 0.055(2) 0.049(2) 0.094(3) -0.0105(18) 0.0288(19) -0.0031(15)
C6 0.0387(14) 0.0316(14) 0.0478(16) 0.0006(12) 0.0184(12) -0.0027(11)
C7 0.0496(17) 0.0420(16) 0.0537(18) -0.0012(14) 0.0199(14) 0.0050(13)
C8 0.0587(19) 0.056(2) 0.0492(18) 0.0021(15) 0.0122(15) -0.0051(16)
C9 0.0421(17) 0.055(2) 0.067(2) 0.0167(17) 0.0110(15) -0.0010(14)
C10 0.0522(18) 0.0432(17) 0.079(2) 0.0042(17) 0.0248(17) 0.0093(14)
C11 0.0536(18) 0.0390(16) 0.0584(19) -0.0022(14) 0.0229(15) 0.0020(13)
C12 0.070(3) 0.092(3) 0.099(3) 0.033(3) -0.001(2) 0.014(2)
C13 0.0434(14) 0.0268(13) 0.0437(15) -0.0018(11) 0.0182(12) 0.0021(11)
C14 0.0313(13) 0.0389(15) 0.0449(15) -0.0044(12) 0.0129(11) 0.0073(11)
C15 0.0464(17) 0.063(2) 0.0524(19) 0.0119(16) 0.0157(14) 0.0103(15)
C16 0.058(2) 0.118(4) 0.052(2) 0.019(2) 0.0184(18) 0.033(2)
C17 0.067(2) 0.130(3) 0.0552(17) -0.0183(15) 0.0036(17) 0.048(2)
C18 0.0421(18) 0.084(2) 0.0956(18) -0.0430(15) -0.0090(15) 0.0112(16)
C19 0.0390(15) 0.0506(18) 0.0910(16) -0.0124(14) 0.0128(14) 0.0030(14)
C20 0.0331(13) 0.0293(13) 0.0383(14) -0.0005(11) 0.0130(11) -0.0005(10)
C21 0.0549(17) 0.0366(15) 0.066(2) -0.0044(14) 0.0373(16) -0.0038(13)
C22 0.0557(19) 0.0473(18) 0.081(2) 0.0058(17) 0.0382(18) -0.0105(15)
C23 0.062(2) 0.0417(17) 0.064(2) -0.0050(15) 0.0160(17) -0.0226(15)
C24 0.085(2) 0.0351(16) 0.0571(19) -0.0158(14) 0.0303(18) -0.0125(16)
C25 0.0561(17) 0.0355(15) 0.0503(17) -0.0081(13) 0.0286(14) -0.0082(13)
C26 0.0354(13) 0.0319(13) 0.0338(13) -0.0006(10) 0.0155(11) -0.0027(10)
C27 0.0446(15) 0.0398(15) 0.0405(15) -0.0044(12) 0.0169(12) 0.0026(12)
C28 0.0564(18) 0.0562(19) 0.0425(17) -0.0153(14) 0.0187(14) -0.0025(15)
C29 0.0515(17) 0.074(2) 0.0321(15) -0.0005(15) 0.0124(13) -0.0065(16)
C30 0.0574(19) 0.056(2) 0.0484(18) 0.0208(16) 0.0121(15) 0.0008(15)
C31 0.0562(17) 0.0334(15) 0.0479(17) 0.0030(13) 0.0168(14) -0.0018(13)
C32 0.0400(13) 0.0264(12) 0.0403(14) -0.0002(11) 0.0220(11) -0.0028(10)
C33 0.0434(15) 0.0481(17) 0.0416(15) 0.0044(13) 0.0170(13) 0.0052(13)
C34 0.0646(19) 0.0521(18) 0.0400(16) 0.0038(14) 0.0273(15) 0.0054(15)
C35 0.0576(19) 0.0514(18) 0.059(2) 0.0013(15) 0.0382(16) 0.0007(14)
C36 0.0402(16) 0.060(2) 0.062(2) -0.0024(16) 0.0249(15) -0.0043(14)
C37 0.0423(15) 0.0456(16) 0.0404(15) -0.0048(12) 0.0172(12) -0.0071(12)

loop_
_atom_type_symbol
_atom_type_description
_atom_type_scat_dispersion_real
_atom_type_scat_dispersion_imag
_atom_type_scat_source
C C 0.0033 0.0016 'International Tables Vol C Tables 4.2.6.8 and 6.1.1.4'
H H 0.0000 0.0000 'International Tables Vol C Tables 4.2.6.8 and 6.1.1.4'
N N 0.0061 0.0033 'International Tables Vol C Tables 4.2.6.8 and 6.1.1.4'
O O 0.0106 0.0060 'International Tables Vol C Tables 4.2.6.8 and 6.1.1.4'
P P 0.1023 0.0942 'International Tables Vol C Tables 4.2.6.8 and 6.1.1.4'
S S 0.1246 0.1234 'International Tables Vol C Tables 4.2.6.8 and 6.1.1.4'

loop_
_geom_angle_atom_site_label_1
_geom_angle_atom_site_label_2
_geom_angle_atom_site_label_3
_geom_angle
_geom_angle_site_symmetry_1
_geom_angle_site_symmetry_3
_geom_angle_publ_flag
O1 S1 O2 113.91(14) . . ?
O1 S1 N1 106.89(13) . . ?
O2 S1 N1 117.48(14) . . ?
O1 S1 C6 105.96(13) . . ?
O2 S1 C6 106.17(13) . . ?
N1 S1 C6 105.53(13) . . ?
C20 P1 C26 107.98(12) . . ?
C20 P1 C32 108.42(11) . . ?
C26 P1 C32 109.72(12) . . ?
C20 P1 C13 110.64(12) . . ?
C26 P1 C13 107.19(12) . . ?
C32 P1 C13 112.78(12) . . ?
C1 N1 S1 120.4(2) . . ?
C4 N2 C3 114.0(3) . . ?
N1 C1 C5 117.5(3) . . ?
N1 C1 C2 127.6(3) . . ?
C5 C1 C2 114.9(3) . . ?
C1 C2 C3 119.4(4) . . ?
C1 C2 H2 120.3 . . ?
C3 C2 H2 120.3 . . ?
N2 C3 C2 125.2(4) . . ?
N2 C3 H3 117.4 . . ?
C2 C3 H3 117.4 . . ?
N2 C4 C5 126.1(4) . . ?
N2 C4 H4 116.9 . . ?
C5 C4 H4 116.9 . . ?
C4 C5 C1 120.4(4) . . ?
C4 C5 H5 119.8 . . ?
C1 C5 H5 119.8 . . ?
C11 C6 C7 119.7(3) . . ?
C11 C6 S1 120.4(2) . . ?
C7 C6 S1 119.9(2) . . ?
C8 C7 C6 120.0(3) . . ?
C8 C7 H7 120.0 . . ?
C6 C7 H7 120.0 . . ?
C7 C8 C9 120.7(3) . . ?
C7 C8 H8 119.7 . . ?
C9 C8 H8 119.7 . . ?
C10 C9 C8 118.8(3) . . ?
C10 C9 C12 121.1(3) . . ?
C8 C9 C12 120.0(4) . . ?
C9 C10 C11 121.2(3) . . ?
C9 C10 H10 119.4 . . ?
C11 C10 H10 119.4 . . ?
C6 C11 C10 119.5(3) . . ?
C6 C11 H11 120.2 . . ?
C10 C11 H11 120.2 . . ?
C9 C12 H12A 109.5 . . ?
C9 C12 H12B 109.5 . . ?
H12A C12 H12B 109.5 . . ?
C9 C12 H12C 109.5 . . ?
H12A C12 H12C 109.5 . . ?
H12B C12 H12C 109.5 . . ?
C14 C13 P1 116.87(18) . . ?
C14 C13 H13A 108.1 . . ?
P1 C13 H13A 108.1 . . ?
C14 C13 H13B 108.1 . . ?
P1 C13 H13B 108.1 . . ?
H13A C13 H13B 107.3 . . ?
C15 C14 C19 118.8(3) . . ?
C15 C14 C13 119.4(3) . . ?
C19 C14 C13 121.8(3) . . ?
C16 C15 C14 121.6(3) . . ?
C16 C15 H15 119.2 . . ?
C14 C15 H15 119.2 . . ?
C17 C16 C15 120.0(4) . . ?
C17 C16 H16 120.0 . . ?
C15 C16 H16 120.0 . . ?
C16 C17 C18 120.4(4) . . ?
C16 C17 H17 119.8 . . ?
C18 C17 H17 119.8 . . ?
C17 C18 C19 120.5(4) . . ?
C17 C18 H18 119.8 . . ?
C19 C18 H18 119.8 . . ?
C14 C19 C18 118.7(4) . . ?
C14 C19 H19 120.6 . . ?
C18 C19 H19 120.6 . . ?
C25 C20 C21 119.6(2) . . ?
C25 C20 P1 122.19(19) . . ?
C21 C20 P1 118.1(2) . . ?
C22 C21 C20 119.5(3) . . ?
C22 C21 H21 120.2 . . ?
C20 C21 H21 120.2 . . ?
C23 C22 C21 120.4(3) . . ?
C23 C22 H22 119.8 . . ?
C21 C22 H22 119.8 . . ?
C24 C23 C22 120.2(3) . . ?
C24 C23 H23 119.9 . . ?
C22 C23 H23 119.9 . . ?
C23 C24 C25 120.3(3) . . ?
C23 C24 H24 119.8 . . ?
C25 C24 H24 119.8 . . ?
C20 C25 C24 119.9(3) . . ?
C20 C25 H25 120.1 . . ?
C24 C25 H25 120.1 . . ?
C27 C26 C31 119.4(2) . . ?
C27 C26 P1 121.8(2) . . ?
C31 C26 P1 118.8(2) . . ?
C28 C27 C26 119.7(3) . . ?
C28 C27 H27 120.2 . . ?
C26 C27 H27 120.2 . . ?
C29 C28 C27 120.2(3) . . ?
C29 C28 H28 119.9 . . ?
C27 C28 H28 119.9 . . ?
C28 C29 C30 120.6(3) . . ?
C28 C29 H29 119.7 . . ?
C30 C29 H29 119.7 . . ?
C29 C30 C31 119.6(3) . . ?
C29 C30 H30 120.2 . . ?
C31 C30 H30 120.2 . . ?
C30 C31 C26 120.4(3) . . ?
C30 C31 H31 119.8 . . ?
C26 C31 H31 119.8 . . ?
C37 C32 C33 119.5(2) . . ?
C37 C32 P1 119.8(2) . . ?
C33 C32 P1 120.5(2) . . ?
C34 C33 C32 119.9(3) . . ?
C34 C33 H33 120.0 . . ?
C32 C33 H33 120.0 . . ?
C33 C34 C35 120.0(3) . . ?
C33 C34 H34 120.0 . . ?
C35 C34 H34 120.0 . . ?
C36 C35 C34 120.5(3) . . ?
C36 C35 H35 119.7 . . ?
C34 C35 H35 119.7 . . ?
C35 C36 C37 119.9(3) . . ?
C35 C36 H36 120.1 . . ?
C37 C36 H36 120.1 . . ?
C36 C37 C32 120.2(3) . . ?
C36 C37 H37 119.9 . . ?
C32 C37 H37 119.9 . . ?

loop_
_geom_bond_atom_site_label_1
_geom_bond_atom_site_label_2
_geom_bond_distance
_geom_bond_site_symmetry_2
_geom_bond_publ_flag
S1 O1 1.443(2) . ?
S1 O2 1.443(2) . ?
S1 N1 1.564(2) . ?
S1 C6 1.783(3) . ?
P1 C20 1.791(3) . ?
P1 C26 1.797(3) . ?
P1 C32 1.799(2) . ?
P1 C13 1.809(3) . ?
N1 C1 1.387(3) . ?
N2 C4 1.319(5) . ?
N2 C3 1.327(5) . ?
C1 C5 1.391(4) . ?
C1 C2 1.393(4) . ?
C2 C3 1.398(5) . ?
C2 H2 0.9300 . ?
C3 H3 0.9300 . ?
C4 C5 1.363(5) . ?
C4 H4 0.9300 . ?
C5 H5 0.9300 . ?
C6 C11 1.379(4) . ?
C6 C7 1.386(4) . ?
C7 C8 1.375(4) . ?
C7 H7 0.9300 . ?
C8 C9 1.385(5) . ?
C8 H8 0.9300 . ?
C9 C10 1.372(5) . ?
C9 C12 1.515(5) . ?
C10 C11 1.384(4) . ?
C10 H10 0.9300 . ?
C11 H11 0.9300 . ?
C12 H12A 0.9600 . ?
C12 H12B 0.9600 . ?
C12 H12C 0.9600 . ?
C13 C14 1.505(4) . ?
C13 H13A 0.9700 . ?
C13 H13B 0.9700 . ?
C14 C15 1.385(4) . ?
C14 C19 1.385(4) . ?
C15 C16 1.369(5) . ?
C15 H15 0.9300 . ?
C16 C17 1.354(6) . ?
C16 H16 0.9300 . ?
C17 C18 1.368(6) . ?
C17 H17 0.9300 . ?
C18 C19 1.412(5) . ?
C18 H18 0.9300 . ?
C19 H19 0.9300 . ?
C20 C25 1.383(4) . ?
C20 C21 1.395(4) . ?
C21 C22 1.380(4) . ?
C21 H21 0.9300 . ?
C22 C23 1.375(5) . ?
C22 H22 0.9300 . ?
C23 C24 1.369(4) . ?
C23 H23 0.9300 . ?
C24 C25 1.383(4) . ?
C24 H24 0.9300 . ?
C25 H25 0.9300 . ?
C26 C27 1.385(4) . ?
C26 C31 1.390(4) . ?
C27 C28 1.384(4) . ?
C27 H27 0.9300 . ?
C28 C29 1.371(5) . ?
C28 H28 0.9300 . ?
C29 C30 1.373(5) . ?
C29 H29 0.9300 . ?
C30 C31 1.378(4) . ?
C30 H30 0.9300 . ?
C31 H31 0.9300 . ?
C32 C37 1.389(4) . ?
C32 C33 1.391(4) . ?
C33 C34 1.383(4) . ?
C33 H33 0.9300 . ?
C34 C35 1.384(4) . ?
C34 H34 0.9300 . ?
C35 C36 1.370(4) . ?
C35 H35 0.9300 . ?
C36 C37 1.388(4) . ?
C36 H36 0.9300 . ?
C37 H37 0.9300 . ?

loop_
_geom_torsion_atom_site_label_1
_geom_torsion_atom_site_label_2
_geom_torsion_atom_site_label_3
_geom_torsion_atom_site_label_4
_geom_torsion
_geom_torsion_site_symmetry_1
_geom_torsion_site_symmetry_2
_geom_torsion_site_symmetry_3
_geom_torsion_site_symmetry_4
_geom_torsion_publ_flag
O1 S1 N1 C1 -178.0(2) . . . . ?
O2 S1 N1 C1 52.6(3) . . . . ?
C6 S1 N1 C1 -65.5(3) . . . . ?
S1 N1 C1 C5 148.4(3) . . . . ?
S1 N1 C1 C2 -32.2(4) . . . . ?
N1 C1 C2 C3 -178.7(3) . . . . ?
C5 C1 C2 C3 0.8(5) . . . . ?
C4 N2 C3 C2 -1.2(7) . . . . ?
C1 C2 C3 N2 0.1(7) . . . . ?
C3 N2 C4 C5 1.5(6) . . . . ?
N2 C4 C5 C1 -0.7(6) . . . . ?
N1 C1 C5 C4 179.0(3) . . . . ?
C2 C1 C5 C4 -0.6(5) . . . . ?
O1 S1 C6 C11 -105.1(2) . . . . ?
O2 S1 C6 C11 16.3(3) . . . . ?
N1 S1 C6 C11 141.7(2) . . . . ?
O1 S1 C6 C7 74.8(2) . . . . ?
O2 S1 C6 C7 -163.7(2) . . . . ?
N1 S1 C6 C7 -38.3(3) . . . . ?
C11 C6 C7 C8 0.6(4) . . . . ?
S1 C6 C7 C8 -179.3(2) . . . . ?
C6 C7 C8 C9 0.4(5) . . . . ?
C7 C8 C9 C10 -1.1(5) . . . . ?
C7 C8 C9 C12 -179.1(3) . . . . ?
C8 C9 C10 C11 0.7(5) . . . . ?
C12 C9 C10 C11 178.8(3) . . . . ?
C7 C6 C11 C10 -1.0(4) . . . . ?
S1 C6 C11 C10 179.0(2) . . . . ?
C9 C10 C11 C6 0.3(5) . . . . ?
C20 P1 C13 C14 -64.0(2) . . . . ?
C26 P1 C13 C14 178.47(19) . . . . ?
C32 P1 C13 C14 57.6(2) . . . . ?
P1 C13 C14 C15 -108.4(3) . . . . ?
P1 C13 C14 C19 73.4(3) . . . . ?
C19 C14 C15 C16 -0.7(5) . . . . ?
C13 C14 C15 C16 -179.0(3) . . . . ?
C14 C15 C16 C17 -1.2(5) . . . . ?
C15 C16 C17 C18 2.1(6) . . . . ?
C16 C17 C18 C19 -1.0(6) . . . . ?
C15 C14 C19 C18 1.7(4) . . . . ?
C13 C14 C19 C18 180.0(3) . . . . ?
C17 C18 C19 C14 -0.9(5) . . . . ?
C26 P1 C20 C25 -115.6(2) . . . . ?
C32 P1 C20 C25 3.2(3) . . . . ?
C13 P1 C20 C25 127.4(2) . . . . ?
C26 P1 C20 C21 62.0(2) . . . . ?
C32 P1 C20 C21 -179.2(2) . . . . ?
C13 P1 C20 C21 -55.0(3) . . . . ?
C25 C20 C21 C22 -0.3(4) . . . . ?
P1 C20 C21 C22 -178.0(3) . . . . ?
C20 C21 C22 C23 -0.7(5) . . . . ?
C21 C22 C23 C24 1.2(5) . . . . ?
C22 C23 C24 C25 -0.6(5) . . . . ?
C21 C20 C25 C24 0.9(4) . . . . ?
P1 C20 C25 C24 178.5(2) . . . . ?
C23 C24 C25 C20 -0.5(5) . . . . ?
C20 P1 C26 C27 -140.7(2) . . . . ?
C32 P1 C26 C27 101.4(2) . . . . ?
C13 P1 C26 C27 -21.4(2) . . . . ?
C20 P1 C26 C31 40.2(2) . . . . ?
C32 P1 C26 C31 -77.8(2) . . . . ?
C13 P1 C26 C31 159.4(2) . . . . ?
C31 C26 C27 C28 -0.3(4) . . . . ?
P1 C26 C27 C28 -179.4(2) . . . . ?
C26 C27 C28 C29 0.4(4) . . . . ?
C27 C28 C29 C30 0.0(5) . . . . ?
C28 C29 C30 C31 -0.7(5) . . . . ?
C29 C30 C31 C26 0.8(5) . . . . ?
C27 C26 C31 C30 -0.3(4) . . . . ?
P1 C26 C31 C30 178.8(2) . . . . ?
C20 P1 C32 C37 -108.4(2) . . . . ?
C26 P1 C32 C37 9.3(2) . . . . ?
C13 P1 C32 C37 128.7(2) . . . . ?
C20 P1 C32 C33 66.7(2) . . . . ?
C26 P1 C32 C33 -175.6(2) . . . . ?
C13 P1 C32 C33 -56.2(2) . . . . ?
C37 C32 C33 C34 0.0(4) . . . . ?
P1 C32 C33 C34 -175.1(2) . . . . ?
C32 C33 C34 C35 0.2(4) . . . . ?
C33 C34 C35 C36 -0.2(5) . . . . ?
C34 C35 C36 C37 -0.1(5) . . . . ?
C35 C36 C37 C32 0.3(5) . . . . ?
C33 C32 C37 C36 -0.2(4) . . . . ?
P1 C32 C37 C36 174.9(2) . . . . ?
